data_7010885
loop_
_publ_author_name
'Rice, Craig R.'
'Baylies, Christian J.'
'Harding, Lindsay P.'
'Jeffery, John C.'
'Paul, Rowena L.'
'Ward, Michael D.'

_publ_section_title
;
 Pyridyl\^a&#x20AC;&#x201C;thiazole multidentate ligands:
 metal-specific recognition of a combination of ligands from a mixture
;
_journal_issue 20
_journal_name_full 'Journal of the Chemical Society, Dalton Transactions'
_journal_page_first 3039
_journal_paper_doi 10.1039/b104977c
_journal_year 2001
_chemical_formula_sum 'C54 H38 Cl4 N14 O20 S4 Zn2'
_chemical_formula_weight 1603.76
_space_group_IT_number 2
_symmetry_cell_setting triclinic
_symmetry_space_group_name_Hall '-P 1'
_symmetry_space_group_name_H-M 'P -1'
_atom_sites_solution_hydrogens geom
_atom_sites_solution_primary direct
_atom_sites_solution_secondary difmap
_audit_creation_method SHELXL-97
_cell_angle_alpha 90.258(2)
_cell_angle_beta 103.166(2)
_cell_angle_gamma 100.171(2)
_cell_formula_units_Z 2
_cell_length_a 12.2805(18)
_cell_length_b 12.5562(18)
_cell_length_c 21.182(3)
_cell_measurement_temperature 173(2)
_cell_volume 3126.9(8)
_computing_structure_refinement 'SHELXL-97 (Sheldrick, 1997)'
_computing_structure_solution 'SHELXS-97 (Sheldrick, 1997)'
_diffrn_ambient_temperature 173(2)
_diffrn_measured_fraction_theta_full 0.988
_diffrn_measured_fraction_theta_max 0.988
_diffrn_measurement_device 'Siemens SMART Area Detector'
_diffrn_measurement_method '\w rotation with narrow frames (0.3 degrees)'
_diffrn_radiation_monochromator graphite
_diffrn_radiation_source 'fine-focus sealed tube'
_diffrn_radiation_type MoK\a
_diffrn_radiation_wavelength 0.71073
_diffrn_reflns_av_R_equivalents 0.0371
_diffrn_reflns_av_sigmaI/netI 0.0618
_diffrn_reflns_limit_h_max 15
_diffrn_reflns_limit_h_min -15
_diffrn_reflns_limit_k_max 16
_diffrn_reflns_limit_k_min -15
_diffrn_reflns_limit_l_max 27
_diffrn_reflns_limit_l_min -27
_diffrn_reflns_number 32976
_diffrn_reflns_theta_full 27.51
_diffrn_reflns_theta_max 27.51
_diffrn_reflns_theta_min 1.65
_exptl_absorpt_coefficient_mu 1.160
_exptl_absorpt_correction_T_max 0.78
_exptl_absorpt_correction_T_min 0.50
_exptl_absorpt_correction_type 'Empirical, pseudo-azimuthal scan (SADABS)'
_exptl_crystal_colour colourless
_exptl_crystal_density_diffrn 1.703
_exptl_crystal_density_method 'not measured'
_exptl_crystal_description block
_exptl_crystal_F_000 1624
_exptl_crystal_size_max 0.6
_exptl_crystal_size_mid 0.25
_exptl_crystal_size_min 0.2
_refine_diff_density_max 0.829
_refine_diff_density_min -0.733
_refine_diff_density_rms 0.079
_refine_ls_extinction_method none
_refine_ls_goodness_of_fit_ref 0.958
_refine_ls_hydrogen_treatment mixed
_refine_ls_matrix_type full
_refine_ls_number_parameters 928
_refine_ls_number_reflns 14215
_refine_ls_number_restraints 0
_refine_ls_restrained_S_all 0.958
_refine_ls_R_factor_all 0.0637
_refine_ls_R_factor_gt 0.0432
_refine_ls_shift/su_max 0.026
_refine_ls_shift/su_mean 0.002
_refine_ls_structure_factor_coef Fsqd
_refine_ls_weighting_details 'calc w=1/[\s^2^(Fo^2^)+(0.0634P)^2^+0.0000P] where P=(Fo^2^+2Fc^2^)/3'
_refine_ls_weighting_scheme calc
_refine_ls_wR_factor_gt 0.1152
_refine_ls_wR_factor_ref 0.1203
_reflns_number_gt 9532
_reflns_number_total 14215
_reflns_threshold_expression >2sigma(I)
_cod_data_source_file b104977c.txt
_cod_data_source_block zinc
_cod_original_cell_volume 3127.0(8)
_cod_original_sg_symbol_H-M P-1
_cod_database_code 7010885

loop_
_symmetry_equiv_pos_as_xyz
'x, y, z'
'-x, -y, -z'

loop_
_atom_site_label
_atom_site_type_symbol
_atom_site_fract_x
_atom_site_fract_y
_atom_site_fract_z
_atom_site_U_iso_or_equiv
_atom_site_adp_type
_atom_site_occupancy
_atom_site_symmetry_multiplicity
_atom_site_calc_flag
_atom_site_refinement_flags
_atom_site_disorder_assembly
_atom_site_disorder_group
Zn1 Zn 0.24629(3) 0.33151(3) 0.843822(17) 0.02887(10) Uani 1 1 d . . .
Zn2 Zn 0.19485(3) 0.13115(3) 0.653029(17) 0.02903(10) Uani 1 1 d . . .
Cl1 Cl 0.81822(7) 0.32931(6) 0.09800(4) 0.03394(18) Uani 1 1 d . . .
Cl2 Cl 0.29033(10) 0.05377(9) 0.08941(5) 0.0565(3) Uani 1 1 d . . .
Cl3 Cl 0.23902(9) 0.78375(9) 0.55673(5) 0.0564(3) Uani 1 1 d . . .
Cl4 Cl 0.26809(7) 0.46394(7) 0.36029(4) 0.0378(2) Uani 1 1 d . . .
S103 S 0.41653(7) 0.06465(7) 0.93888(4) 0.0376(2) Uani 1 1 d . . .
S113 S 0.03525(6) 0.53559(6) 0.71440(4) 0.03041(18) Uani 1 1 d . . .
S203 S 0.32956(7) -0.11745(7) 0.78447(4) 0.0351(2) Uani 1 1 d . . .
S213 S 0.03371(8) 0.40084(8) 0.55656(4) 0.0412(2) Uani 1 1 d . . .
N101 N 0.3402(2) 0.2266(2) 0.88840(11) 0.0263(5) Uani 1 1 d . . .
N251 N 0.1384(2) 0.12436(19) 0.81701(11) 0.0247(5) Uani 1 1 d . . .
N141 N 0.30423(19) 0.39035(19) 0.74199(11) 0.0239(5) Uani 1 1 d . . .
N111 N 0.1361(2) 0.41635(19) 0.79430(11) 0.0249(5) Uani 1 1 d . . .
N121 N 0.1098(2) 0.3117(2) 0.89728(12) 0.0283(6) Uani 1 1 d . . .
N131 N 0.4048(2) 0.4369(2) 0.88833(12) 0.0289(6) Uani 1 1 d . . .
N241 N 0.0307(2) 0.19549(19) 0.69886(11) 0.0244(5) Uani 1 1 d . . .
N201 N 0.2345(2) 0.00839(19) 0.70650(12) 0.0254(5) Uani 1 1 d . . .
N207 N 0.37631(19) 0.19235(19) 0.73915(11) 0.0232(5) Uani 1 1 d . . .
N211 N 0.1436(2) 0.25950(19) 0.60824(11) 0.0253(5) Uani 1 1 d . . .
N221 N 0.0488(2) 0.0031(2) 0.61701(12) 0.0278(6) Uani 1 1 d . . .
N231 N 0.3134(2) 0.1698(2) 0.59203(12) 0.0307(6) Uani 1 1 d . . .
N400 N 0.7139(3) 0.6066(3) 0.81222(16) 0.0478(8) Uani 1 1 d . . .
O3 O 0.7829(2) 0.3279(2) 0.15809(11) 0.0520(7) Uani 1 1 d . . .
O11 O 0.9331(2) 0.3126(2) 0.10949(15) 0.0656(8) Uani 1 1 d . . .
O12 O 0.7458(2) 0.24460(19) 0.05425(12) 0.0477(6) Uani 1 1 d . . .
O13 O 0.8092(2) 0.43210(19) 0.07039(11) 0.0434(6) Uani 1 1 d . . .
O21 O 0.2968(3) -0.0420(2) 0.05653(15) 0.0739(9) Uani 1 1 d . . .
O22 O 0.2679(3) 0.0354(3) 0.15059(15) 0.0937(12) Uani 1 1 d . . .
O23A O 0.2728(12) 0.1411(7) 0.0566(6) 0.125(6) Uani 0.50 1 d P . .
O23B O 0.1933(12) 0.0867(13) 0.0540(6) 0.182(8) Uani 0.50 1 d P . .
O24 O 0.4124(4) 0.1095(3) 0.1073(2) 0.1277(16) Uani 1 1 d . . .
O31A O 0.2928(17) 0.7014(11) 0.5440(8) 0.139(8) Uani 0.50 1 d P . .
O31B O 0.2696(18) 0.7107(14) 0.5237(8) 0.157(7) Uani 0.50 1 d P . .
O32A O 0.2432(17) 0.8412(10) 0.5018(4) 0.213(9) Uani 0.50 1 d P . .
O32B O 0.1599(9) 0.8315(9) 0.5259(5) 0.134(4) Uani 0.50 1 d P . .
O33 O 0.1463(3) 0.7199(4) 0.5853(2) 0.1198(15) Uani 1 1 d . . .
O34A O 0.3026(11) 0.8648(10) 0.6060(6) 0.130(7) Uani 0.50 1 d P . .
O34B O 0.3102(11) 0.8115(9) 0.6118(5) 0.097(4) Uani 0.50 1 d P . .
O401 O 0.6170(2) 0.6107(3) 0.78425(14) 0.0648(8) Uani 1 1 d . . .
O402 O 0.7460(2) 0.5231(2) 0.83177(14) 0.0590(7) Uani 1 1 d . . .
O42 O 0.29538(19) 0.55856(19) 0.32593(12) 0.0430(6) Uani 1 1 d . . .
O41 O 0.1945(2) 0.3831(2) 0.31270(16) 0.0681(9) Uani 1 1 d . . .
O43 O 0.3671(2) 0.4209(2) 0.38871(13) 0.0607(8) Uani 1 1 d . . .
O44 O 0.2064(3) 0.4845(3) 0.40582(15) 0.0862(11) Uani 1 1 d . . .
C102 C 0.3093(3) 0.1212(3) 0.89341(14) 0.0276(7) Uani 1 1 d . . .
C104 C 0.5034(3) 0.1887(3) 0.95226(15) 0.0363(8) Uani 1 1 d . . .
H104 H 0.5794 0.2019 0.9776 0.044 Uiso 1 1 calc R . .
C105 C 0.4492(2) 0.2656(3) 0.92187(14) 0.0287(7) Uani 1 1 d . . .
C112 C 0.1482(2) 0.4730(2) 0.74383(14) 0.0254(6) Uani 1 1 d . . .
C114 C -0.0291(3) 0.4830(2) 0.77385(15) 0.0310(7) Uani 1 1 d . . .
H114 H -0.1008 0.4950 0.7790 0.037 Uiso 1 1 calc R . .
C115 C 0.0372(2) 0.4212(2) 0.81288(14) 0.0270(6) Uani 1 1 d . . .
C122 C 0.0206(3) 0.3584(2) 0.86924(14) 0.0290(7) Uani 1 1 d . . .
C123 C -0.0791(3) 0.3441(3) 0.89127(17) 0.0421(9) Uani 1 1 d . . .
H123 H -0.1399 0.3793 0.8715 0.050 Uiso 1 1 calc R . .
C124 C -0.0879(3) 0.2781(4) 0.94221(19) 0.0532(10) Uani 1 1 d . . .
H124 H -0.1559 0.2658 0.9574 0.064 Uiso 1 1 calc R . .
C125 C 0.0022(3) 0.2302(3) 0.97100(17) 0.0481(10) Uani 1 1 d . . .
H125 H -0.0025 0.1848 1.0064 0.058 Uiso 1 1 calc R . .
C126 C 0.0994(3) 0.2493(3) 0.94753(15) 0.0366(8) Uani 1 1 d . . .
H126 H 0.1619 0.2167 0.9678 0.044 Uiso 1 1 calc R . .
C132 C 0.4861(2) 0.3838(3) 0.92089(14) 0.0297(7) Uani 1 1 d . . .
C133 C 0.5937(3) 0.4368(3) 0.95126(15) 0.0383(8) Uani 1 1 d . . .
H133 H 0.6491 0.3976 0.9735 0.046 Uiso 1 1 calc R . .
C134 C 0.6193(3) 0.5483(3) 0.94864(17) 0.0458(9) Uani 1 1 d . . .
H134 H 0.6925 0.5870 0.9696 0.055 Uiso 1 1 calc R . .
C135 C 0.5369(3) 0.6029(3) 0.91511(17) 0.0442(9) Uani 1 1 d . . .
H135 H 0.5528 0.6794 0.9125 0.053 Uiso 1 1 calc R . .
C136 C 0.4305(3) 0.5437(3) 0.88542(16) 0.0352(7) Uani 1 1 d . . .
H136 H 0.3742 0.5811 0.8622 0.042 Uiso 1 1 calc R . .
C142 C 0.3984(2) 0.3812(2) 0.72233(14) 0.0251(6) Uani 1 1 d . . .
C143 C 0.4419(3) 0.4523(3) 0.68037(15) 0.0314(7) Uani 1 1 d . . .
H143 H 0.5105 0.4453 0.6686 0.038 Uiso 1 1 calc R . .
C144 C 0.3841(3) 0.5327(3) 0.65625(16) 0.0373(8) Uani 1 1 d . . .
H144 H 0.4118 0.5812 0.6268 0.045 Uiso 1 1 calc R . .
C145 C 0.2848(3) 0.5434(3) 0.67484(15) 0.0327(7) Uani 1 1 d . . .
H145 H 0.2432 0.5982 0.6583 0.039 Uiso 1 1 calc R . .
C146 C 0.2490(2) 0.4710(2) 0.71833(14) 0.0259(6) Uani 1 1 d . . .
C202 C 0.3285(2) 0.0046(2) 0.74895(14) 0.0258(6) Uani 1 1 d . . .
C204 C 0.1947(3) -0.1639(3) 0.73904(15) 0.0335(7) Uani 1 1 d . . .
H204 H 0.1518 -0.2340 0.7415 0.040 Uiso 1 1 calc R . .
C205 C 0.1577(3) -0.0873(2) 0.69927(14) 0.0274(7) Uani 1 1 d . . .
C206 C 0.4166(2) 0.1044(2) 0.76287(14) 0.0261(6) Uani 1 1 d . . .
C208 C 0.4498(2) 0.2869(2) 0.74670(14) 0.0248(6) Uani 1 1 d . . .
C209 C 0.5650(3) 0.2950(3) 0.77704(15) 0.0317(7) Uani 1 1 d . . .
H209 H 0.6159 0.3623 0.7803 0.038 Uiso 1 1 calc R . .
C210 C 0.6028(3) 0.2045(3) 0.80186(16) 0.0356(8) Uani 1 1 d . . .
H210 H 0.6803 0.2089 0.8236 0.043 Uiso 1 1 calc R . .
C211 C 0.5284(3) 0.1064(3) 0.79533(15) 0.0317(7) Uani 1 1 d . . .
H211 H 0.5532 0.0427 0.8125 0.038 Uiso 1 1 calc R . .
C212 C 0.0519(3) 0.2992(2) 0.60949(14) 0.0274(7) Uani 1 1 d . . .
C214 C 0.1552(3) 0.3870(3) 0.53269(16) 0.0409(8) Uani 1 1 d . . .
H214 H 0.1851 0.4293 0.5014 0.049 Uiso 1 1 calc R . .
C215 C 0.2021(3) 0.3077(3) 0.56472(14) 0.0300(7) Uani 1 1 d . . .
C222 C 0.0504(3) -0.0874(2) 0.65110(14) 0.0270(6) Uani 1 1 d . . .
C223 C -0.0425(3) -0.1709(3) 0.64181(16) 0.0355(8) Uani 1 1 d . . .
H223 H -0.0389 -0.2342 0.6660 0.043 Uiso 1 1 calc R . .
C224 C -0.1400(3) -0.1608(3) 0.59709(17) 0.0429(9) Uani 1 1 d . . .
H224 H -0.2049 -0.2170 0.5904 0.051 Uiso 1 1 calc R . .
C225 C -0.1435(3) -0.0689(3) 0.56194(17) 0.0412(8) Uani 1 1 d . . .
H225 H -0.2105 -0.0605 0.5310 0.049 Uiso 1 1 calc R . .
C226 C -0.0467(3) 0.0112(3) 0.57295(15) 0.0335(7) Uani 1 1 d . . .
H226 H -0.0481 0.0741 0.5483 0.040 Uiso 1 1 calc R . .
C232 C 0.3035(3) 0.2629(3) 0.56008(14) 0.0325(7) Uani 1 1 d . . .
C233 C 0.3828(3) 0.3097(3) 0.52693(17) 0.0451(9) Uani 1 1 d . . .
H233 H 0.3746 0.3748 0.5051 0.054 Uiso 1 1 calc R . .
C234 C 0.4741(3) 0.2603(4) 0.52603(19) 0.0574(11) Uani 1 1 d . . .
H234 H 0.5300 0.2914 0.5037 0.069 Uiso 1 1 calc R . .
C235 C 0.4840(3) 0.1659(4) 0.55738(19) 0.0550(11) Uani 1 1 d . . .
H235 H 0.5462 0.1308 0.5568 0.066 Uiso 1 1 calc R . .
C236 C 0.4017(3) 0.1228(3) 0.58990(16) 0.0398(8) Uani 1 1 d . . .
H236 H 0.4084 0.0573 0.6115 0.048 Uiso 1 1 calc R . .
C242 C -0.0204(2) 0.2557(2) 0.65273(14) 0.0259(6) Uani 1 1 d . . .
C243 C -0.1316(3) 0.2715(3) 0.64538(15) 0.0319(7) Uani 1 1 d . . .
H243 H -0.1639 0.3162 0.6129 0.038 Uiso 1 1 calc R . .
C244 C -0.1935(3) 0.2200(3) 0.68699(17) 0.0375(8) Uani 1 1 d . . .
H244 H -0.2704 0.2276 0.6830 0.045 Uiso 1 1 calc R . .
C245 C -0.1434(3) 0.1575(3) 0.73420(16) 0.0321(7) Uani 1 1 d . . .
H245 H -0.1851 0.1216 0.7630 0.039 Uiso 1 1 calc R . .
C246 C -0.0300(2) 0.1477(2) 0.73915(14) 0.0243(6) Uani 1 1 d . . .
C252 C 0.1943(3) 0.0673(2) 0.86315(14) 0.0271(6) Uani 1 1 d . . .
C253 C 0.1451(3) -0.0300(3) 0.88392(16) 0.0380(8) Uani 1 1 d . . .
H253 H 0.1878 -0.0681 0.9163 0.046 Uiso 1 1 calc R . .
C254 C 0.0322(3) -0.0699(3) 0.85622(17) 0.0425(9) Uani 1 1 d . . .
H254 H -0.0046 -0.1361 0.8695 0.051 Uiso 1 1 calc R . .
C255 C -0.0266(3) -0.0129(3) 0.80921(16) 0.0361(8) Uani 1 1 d . . .
H255 H -0.1045 -0.0393 0.7898 0.043 Uiso 1 1 calc R . .
C256 C 0.0287(2) 0.0837(2) 0.79014(14) 0.0259(6) Uani 1 1 d . . .
C403 C 0.7991(4) 0.7094(3) 0.8253(3) 0.0744(15) Uani 1 1 d . . .
O703 O 0.5868(3) 0.9928(3) 0.68076(19) 0.0909(11) Uani 1 1 d . . .
N701 N 0.6145(5) 0.9092(4) 0.6749(3) 0.115(2) Uani 1 1 d . . .
C704 C 0.7304(5) 0.9069(4) 0.6962(3) 0.0833(16) Uani 1 1 d . . .
O702 O 0.5621(5) 0.8057(4) 0.6906(4) 0.080(2) Uani 0.50 1 d P . .
O705 O 0.6077(8) 0.9156(9) 0.6030(5) 0.141(4) Uani 0.50 1 d P . .

loop_
_atom_site_aniso_label
_atom_site_aniso_U_11
_atom_site_aniso_U_22
_atom_site_aniso_U_33
_atom_site_aniso_U_23
_atom_site_aniso_U_13
_atom_site_aniso_U_12
Zn1 0.02524(18) 0.0300(2) 0.0321(2) 0.00846(16) 0.00534(15) 0.00850(15)
Zn2 0.0305(2) 0.0255(2) 0.0313(2) 0.01091(15) 0.00674(15) 0.00618(15)
Cl1 0.0350(4) 0.0299(4) 0.0336(4) -0.0018(3) -0.0018(3) 0.0097(3)
Cl2 0.0802(7) 0.0560(6) 0.0494(6) 0.0172(5) 0.0299(5) 0.0352(6)
Cl3 0.0510(6) 0.0661(7) 0.0536(6) -0.0037(5) 0.0030(5) 0.0269(5)
Cl4 0.0333(4) 0.0420(5) 0.0455(5) 0.0214(4) 0.0197(4) 0.0125(4)
S103 0.0384(5) 0.0410(5) 0.0347(4) 0.0146(4) 0.0038(4) 0.0169(4)
S113 0.0300(4) 0.0252(4) 0.0363(4) 0.0066(3) 0.0050(3) 0.0089(3)
S203 0.0398(5) 0.0266(4) 0.0366(4) 0.0098(3) 0.0015(4) 0.0093(4)
S213 0.0463(5) 0.0440(5) 0.0384(5) 0.0221(4) 0.0102(4) 0.0206(4)
N101 0.0254(13) 0.0317(15) 0.0220(12) 0.0059(11) 0.0040(10) 0.0078(11)
N251 0.0275(13) 0.0246(13) 0.0240(12) 0.0055(10) 0.0086(10) 0.0064(10)
N141 0.0246(12) 0.0214(13) 0.0248(12) 0.0040(10) 0.0044(10) 0.0032(10)
N111 0.0249(12) 0.0223(13) 0.0275(13) 0.0021(11) 0.0065(10) 0.0040(10)
N121 0.0297(13) 0.0270(14) 0.0290(13) 0.0017(11) 0.0083(11) 0.0060(11)
N131 0.0296(13) 0.0306(15) 0.0265(13) -0.0010(11) 0.0085(11) 0.0032(11)
N241 0.0266(13) 0.0221(13) 0.0245(12) 0.0029(10) 0.0052(10) 0.0053(10)
N201 0.0257(13) 0.0236(13) 0.0271(13) 0.0034(10) 0.0050(10) 0.0066(10)
N207 0.0244(12) 0.0242(13) 0.0223(12) 0.0054(10) 0.0070(10) 0.0052(10)
N211 0.0273(13) 0.0261(14) 0.0221(12) 0.0061(10) 0.0051(10) 0.0044(11)
N221 0.0310(14) 0.0235(14) 0.0281(13) 0.0002(11) 0.0059(11) 0.0040(11)
N231 0.0309(14) 0.0366(16) 0.0260(13) 0.0052(12) 0.0077(11) 0.0082(12)
N400 0.0426(19) 0.053(2) 0.0490(19) -0.0103(16) 0.0159(15) 0.0049(16)
O3 0.082(2) 0.0426(15) 0.0337(13) 0.0109(12) 0.0132(13) 0.0167(14)
O11 0.0354(14) 0.0617(19) 0.091(2) -0.0158(16) -0.0100(14) 0.0198(13)
O12 0.0475(15) 0.0369(14) 0.0483(15) -0.0099(12) -0.0064(12) 0.0031(11)
O13 0.0491(15) 0.0350(14) 0.0412(14) 0.0117(11) 0.0019(11) 0.0056(11)
O21 0.100(2) 0.0533(19) 0.074(2) -0.0052(16) 0.0290(19) 0.0166(17)
O22 0.101(3) 0.153(4) 0.059(2) 0.036(2) 0.0395(19) 0.081(3)
O23A 0.270(17) 0.049(5) 0.056(5) 0.026(4) 0.006(9) 0.070(7)
O23B 0.243(15) 0.32(2) 0.055(5) 0.048(11) 0.014(9) 0.269(15)
O24 0.128(4) 0.089(3) 0.154(4) 0.006(3) 0.039(3) -0.019(3)
O31A 0.215(16) 0.102(9) 0.197(15) 0.119(11) 0.165(13) 0.130(11)
O31B 0.148(11) 0.193(17) 0.145(12) -0.091(11) 0.060(9) 0.041(12)
O32A 0.50(3) 0.148(10) 0.066(6) 0.063(6) 0.084(10) 0.222(15)
O32B 0.154(8) 0.159(9) 0.101(7) 0.032(7) -0.028(6) 0.135(8)
O33 0.089(3) 0.145(4) 0.127(4) -0.021(3) 0.029(3) 0.022(3)
O34A 0.133(9) 0.115(10) 0.135(10) -0.089(8) 0.098(8) -0.077(8)
O34B 0.104(7) 0.111(10) 0.046(4) -0.008(5) -0.028(4) -0.003(7)
O401 0.0371(15) 0.094(2) 0.0578(18) -0.0053(16) 0.0062(13) 0.0035(15)
O402 0.0666(19) 0.0458(17) 0.071(2) 0.0017(15) 0.0290(15) 0.0107(14)
O42 0.0388(13) 0.0410(14) 0.0562(16) 0.0249(12) 0.0206(12) 0.0130(11)
O41 0.0569(18) 0.0451(17) 0.092(2) 0.0076(16) 0.0054(16) -0.0030(14)
O43 0.0433(15) 0.077(2) 0.0687(19) 0.0448(16) 0.0156(13) 0.0261(14)
O44 0.110(3) 0.116(3) 0.071(2) 0.053(2) 0.065(2) 0.065(2)
C102 0.0325(16) 0.0324(18) 0.0208(14) 0.0083(13) 0.0079(12) 0.0110(14)
C104 0.0297(17) 0.047(2) 0.0314(17) 0.0082(15) 0.0029(14) 0.0113(15)
C105 0.0240(15) 0.0406(19) 0.0221(15) 0.0035(13) 0.0059(12) 0.0067(14)
C112 0.0272(15) 0.0208(15) 0.0278(15) 0.0033(12) 0.0053(12) 0.0045(12)
C114 0.0291(16) 0.0253(17) 0.0396(18) 0.0022(14) 0.0081(14) 0.0074(13)
C115 0.0245(15) 0.0244(16) 0.0315(16) -0.0023(13) 0.0065(13) 0.0032(12)
C122 0.0288(16) 0.0276(17) 0.0301(16) -0.0019(13) 0.0078(13) 0.0025(13)
C123 0.0326(18) 0.055(2) 0.043(2) 0.0093(18) 0.0149(16) 0.0128(17)
C124 0.042(2) 0.075(3) 0.049(2) 0.013(2) 0.0259(18) 0.008(2)
C125 0.052(2) 0.060(3) 0.037(2) 0.0178(18) 0.0197(17) 0.010(2)
C126 0.0424(19) 0.039(2) 0.0298(17) 0.0070(15) 0.0092(15) 0.0111(16)
C132 0.0275(16) 0.0406(19) 0.0212(15) 0.0005(13) 0.0070(12) 0.0045(14)
C133 0.0298(17) 0.053(2) 0.0301(17) -0.0001(16) 0.0080(14) 0.0014(16)
C134 0.0356(19) 0.057(3) 0.038(2) -0.0095(18) 0.0106(16) -0.0115(18)
C135 0.054(2) 0.036(2) 0.043(2) -0.0074(16) 0.0240(18) -0.0083(17)
C136 0.0399(19) 0.0318(19) 0.0354(18) -0.0006(14) 0.0148(15) 0.0030(15)
C142 0.0227(14) 0.0236(16) 0.0270(15) 0.0049(12) 0.0044(12) 0.0004(12)
C143 0.0257(15) 0.0325(18) 0.0373(18) 0.0108(14) 0.0125(14) 0.0017(13)
C144 0.0347(18) 0.0347(19) 0.0409(19) 0.0140(15) 0.0111(15) -0.0017(15)
C145 0.0333(17) 0.0291(18) 0.0356(18) 0.0105(14) 0.0078(14) 0.0054(14)
C146 0.0254(15) 0.0224(16) 0.0276(15) 0.0042(12) 0.0028(12) 0.0026(12)
C202 0.0300(16) 0.0227(16) 0.0272(15) 0.0041(12) 0.0088(13) 0.0083(12)
C204 0.0373(18) 0.0244(17) 0.0357(18) 0.0052(14) 0.0042(14) 0.0031(14)
C205 0.0307(16) 0.0228(16) 0.0293(16) 0.0009(13) 0.0095(13) 0.0029(13)
C206 0.0281(15) 0.0303(17) 0.0231(15) 0.0057(13) 0.0091(12) 0.0094(13)
C208 0.0244(15) 0.0278(16) 0.0252(15) 0.0037(12) 0.0107(12) 0.0058(12)
C209 0.0254(16) 0.0334(18) 0.0350(17) 0.0028(14) 0.0067(13) 0.0020(13)
C210 0.0209(15) 0.045(2) 0.0395(19) 0.0042(16) 0.0023(14) 0.0074(14)
C211 0.0285(16) 0.0352(19) 0.0325(17) 0.0082(14) 0.0052(13) 0.0112(14)
C212 0.0304(16) 0.0244(16) 0.0261(15) 0.0058(13) 0.0016(13) 0.0080(13)
C214 0.048(2) 0.045(2) 0.0333(18) 0.0202(16) 0.0134(16) 0.0121(17)
C215 0.0355(17) 0.0315(18) 0.0237(15) 0.0084(13) 0.0091(13) 0.0050(14)
C222 0.0325(16) 0.0244(16) 0.0250(15) 0.0002(12) 0.0066(13) 0.0076(13)
C223 0.0380(18) 0.0264(17) 0.0392(19) 0.0049(14) 0.0063(15) 0.0017(14)
C224 0.0363(19) 0.036(2) 0.049(2) -0.0030(17) 0.0033(16) -0.0057(16)
C225 0.0371(19) 0.041(2) 0.0380(19) -0.0042(16) -0.0043(15) 0.0052(16)
C226 0.0384(18) 0.0327(18) 0.0281(16) 0.0026(14) 0.0032(14) 0.0092(15)
C232 0.0365(18) 0.0379(19) 0.0221(15) 0.0072(14) 0.0081(13) 0.0027(15)
C233 0.047(2) 0.056(2) 0.0363(19) 0.0140(17) 0.0197(17) 0.0073(18)
C234 0.045(2) 0.084(3) 0.050(2) 0.013(2) 0.0264(19) 0.007(2)
C235 0.043(2) 0.081(3) 0.049(2) 0.007(2) 0.0179(18) 0.024(2)
C236 0.0388(19) 0.051(2) 0.0356(19) 0.0068(16) 0.0127(15) 0.0176(17)
C242 0.0318(16) 0.0204(15) 0.0250(15) 0.0020(12) 0.0052(12) 0.0049(12)
C243 0.0299(16) 0.0310(18) 0.0350(17) 0.0060(14) 0.0028(14) 0.0119(14)
C244 0.0302(17) 0.038(2) 0.047(2) 0.0042(16) 0.0094(15) 0.0121(15)
C245 0.0311(17) 0.0295(18) 0.0382(18) 0.0030(14) 0.0128(14) 0.0060(14)
C246 0.0250(15) 0.0217(15) 0.0251(15) 0.0002(12) 0.0049(12) 0.0028(12)
C252 0.0305(16) 0.0265(16) 0.0270(15) 0.0056(13) 0.0098(13) 0.0087(13)
C253 0.047(2) 0.0313(19) 0.0371(19) 0.0163(15) 0.0089(16) 0.0108(16)
C254 0.046(2) 0.0305(19) 0.047(2) 0.0157(16) 0.0105(17) -0.0028(16)
C255 0.0313(17) 0.0340(19) 0.0390(19) 0.0076(15) 0.0068(14) -0.0027(14)
C256 0.0286(15) 0.0271(16) 0.0249(15) 0.0034(12) 0.0112(12) 0.0067(13)
C403 0.045(2) 0.038(2) 0.125(4) -0.017(3) 0.003(3) -0.0100(19)
O703 0.098(3) 0.067(2) 0.102(3) -0.010(2) -0.003(2) 0.034(2)
N701 0.104(4) 0.082(4) 0.183(6) -0.035(4) 0.083(4) 0.019(3)
C704 0.070(3) 0.077(4) 0.101(4) -0.018(3) 0.021(3) 0.009(3)
O702 0.069(4) 0.027(3) 0.132(6) 0.017(3) 0.005(4) 0.004(3)
O705 0.113(7) 0.205(11) 0.119(8) 0.009(7) 0.046(6) 0.045(7)

loop_
_atom_type_symbol
_atom_type_description
_atom_type_scat_dispersion_real
_atom_type_scat_dispersion_imag
_atom_type_scat_source
C C 0.0033 0.0016 'International Tables Vol C Tables 4.2.6.8 and 6.1.1.4'
H H 0.0000 0.0000 'International Tables Vol C Tables 4.2.6.8 and 6.1.1.4'
N N 0.0061 0.0033 'International Tables Vol C Tables 4.2.6.8 and 6.1.1.4'
O O 0.0106 0.0060 'International Tables Vol C Tables 4.2.6.8 and 6.1.1.4'
S S 0.1246 0.1234 'International Tables Vol C Tables 4.2.6.8 and 6.1.1.4'
Cl Cl 0.1484 0.1585 'International Tables Vol C Tables 4.2.6.8 and 6.1.1.4'
Zn Zn 0.2839 1.4301 'International Tables Vol C Tables 4.2.6.8 and 6.1.1.4'

loop_
_geom_angle_atom_site_label_1
_geom_angle_atom_site_label_2
_geom_angle_atom_site_label_3
_geom_angle
_geom_angle_site_symmetry_1
_geom_angle_site_symmetry_3
_geom_angle_publ_flag
N111 Zn1 N101 171.54(10) . . ?
N111 Zn1 N131 110.54(10) . . ?
N101 Zn1 N131 77.88(10) . . ?
N111 Zn1 N121 76.62(10) . . ?
N101 Zn1 N121 100.50(10) . . ?
N131 Zn1 N121 117.38(9) . . ?
N111 Zn1 N141 70.56(9) . . ?
N101 Zn1 N141 110.83(9) . . ?
N131 Zn1 N141 82.31(8) . . ?
N121 Zn1 N141 146.23(9) . . ?
N201 Zn2 N211 172.15(10) . . ?
N201 Zn2 N231 109.03(10) . . ?
N211 Zn2 N231 78.32(10) . . ?
N201 Zn2 N221 77.39(10) . . ?
N211 Zn2 N221 102.01(10) . . ?
N231 Zn2 N221 116.91(10) . . ?
O11 Cl1 O13 110.10(17) . . ?
O11 Cl1 O3 109.80(18) . . ?
O13 Cl1 O3 108.57(15) . . ?
O11 Cl1 O12 109.29(16) . . ?
O13 Cl1 O12 109.60(14) . . ?
O3 Cl1 O12 109.46(16) . . ?
O23A Cl2 O23B 46.8(7) . . ?
O23A Cl2 O22 124.1(6) . . ?
O23B Cl2 O22 103.9(6) . . ?
O23A Cl2 O21 120.1(6) . . ?
O23B Cl2 O21 105.0(6) . . ?
O22 Cl2 O21 112.8(2) . . ?
O23A Cl2 O24 85.0(6) . . ?
O23B Cl2 O24 131.7(7) . . ?
O22 Cl2 O24 101.3(3) . . ?
O21 Cl2 O24 102.1(2) . . ?
O32B Cl3 O34B 129.2(8) . . ?
O32B Cl3 O31B 116.8(10) . . ?
O34B Cl3 O31B 112.4(11) . . ?
O32B Cl3 O31A 137.1(9) . . ?
O34B Cl3 O31A 93.0(10) . . ?
O31B Cl3 O31A 20.6(13) . . ?
O32B Cl3 O32A 55.0(7) . . ?
O34B Cl3 O32A 122.6(10) . . ?
O31B Cl3 O32A 82.4(9) . . ?
O31A Cl3 O32A 99.0(7) . . ?
O32B Cl3 O34A 102.2(8) . . ?
O34B Cl3 O34A 29.1(8) . . ?
O31B Cl3 O34A 132.4(11) . . ?
O31A Cl3 O34A 116.9(11) . . ?
O32A Cl3 O34A 100.2(8) . . ?
O32B Cl3 O33 84.9(6) . . ?
O34B Cl3 O33 95.5(6) . . ?
O31B Cl3 O33 104.0(9) . . ?
O31A Cl3 O33 99.9(6) . . ?
O32A Cl3 O33 136.1(9) . . ?
O34A Cl3 O33 105.8(5) . . ?
O44 Cl4 O42 110.74(18) . . ?
O44 Cl4 O43 112.61(18) . . ?
O42 Cl4 O43 111.50(15) . . ?
O44 Cl4 O41 107.5(2) . . ?
O42 Cl4 O41 106.73(16) . . ?
O43 Cl4 O41 107.43(18) . . ?
C104 S103 C102 90.37(15) . . ?
C114 S113 C112 90.36(15) . . ?
C202 S203 C204 89.67(15) . . ?
C212 S213 C214 90.51(15) . . ?
C102 N101 C105 112.8(3) . . ?
C102 N101 Zn1 128.5(2) . . ?
C105 N101 Zn1 118.6(2) . . ?
C256 N251 C252 117.5(3) . . ?
C142 N141 C146 117.8(2) . . ?
C142 N141 Zn1 129.76(18) . . ?
C146 N141 Zn1 108.43(18) . . ?
C112 N111 C115 113.5(2) . . ?
C112 N111 Zn1 126.3(2) . . ?
C115 N111 Zn1 120.2(2) . . ?
C126 N121 C122 117.9(3) . . ?
C126 N121 Zn1 127.9(2) . . ?
C122 N121 Zn1 113.60(19) . . ?
C136 N131 C132 118.5(3) . . ?
C136 N131 Zn1 127.6(2) . . ?
C132 N131 Zn1 113.8(2) . . ?
C246 N241 C242 117.7(2) . . ?
C202 N201 C205 112.8(3) . . ?
C202 N201 Zn2 127.9(2) . . ?
C205 N201 Zn2 119.27(19) . . ?
C206 N207 C208 117.6(2) . . ?
C212 N211 C215 113.3(3) . . ?
C212 N211 Zn2 128.2(2) . . ?
C215 N211 Zn2 118.1(2) . . ?
C226 N221 C222 118.2(3) . . ?
C226 N221 Zn2 127.1(2) . . ?
C222 N221 Zn2 113.84(19) . . ?
C236 N231 C232 118.3(3) . . ?
C236 N231 Zn2 127.4(2) . . ?
C232 N231 Zn2 113.5(2) . . ?
O401 N400 O402 124.0(3) . . ?
O401 N400 C403 118.5(4) . . ?
O402 N400 C403 117.6(3) . . ?
O23B O23A Cl2 69.6(7) . . ?
O23A O23B Cl2 63.6(8) . . ?
Cl3 O31B O32A 50.5(6) . . ?
O32B O32A Cl3 58.6(6) . . ?
O32B O32A O31B 92.9(12) . . ?
Cl3 O32A O31B 47.0(6) . . ?
O32A O32B Cl3 66.4(6) . . ?
O34B O34A Cl3 63.8(13) . . ?
O34A O34B Cl3 87.2(17) . . ?
N101 C102 C252 120.1(3) . . ?
N101 C102 S103 112.4(2) . . ?
C252 C102 S103 127.6(2) . . ?
C105 C104 S103 110.7(2) . . ?
C104 C105 N101 113.8(3) . . ?
C104 C105 C132 131.0(3) . . ?
N101 C105 C132 115.2(3) . . ?
N111 C112 C146 118.4(3) . . ?
N111 C112 S113 112.7(2) . . ?
C146 C112 S113 128.9(2) . . ?
C115 C114 S113 110.5(2) . . ?
C114 C115 N111 112.9(3) . . ?
C114 C115 C122 132.0(3) . . ?
N111 C115 C122 115.1(3) . . ?
N121 C122 C123 122.1(3) . . ?
N121 C122 C115 114.2(3) . . ?
C123 C122 C115 123.6(3) . . ?
C124 C123 C122 118.7(3) . . ?
C125 C124 C123 119.7(3) . . ?
C124 C125 C126 118.7(3) . . ?
N121 C126 C125 122.9(3) . . ?
N131 C132 C133 122.4(3) . . ?
N131 C132 C105 114.5(3) . . ?
C133 C132 C105 123.1(3) . . ?
C132 C133 C134 118.7(3) . . ?
C133 C134 C135 119.2(3) . . ?
C134 C135 C136 118.8(3) . . ?
N131 C136 C135 122.4(3) . . ?
N141 C142 C143 122.6(3) . . ?
N141 C142 C208 114.7(2) . . ?
C143 C142 C208 122.7(3) . . ?
C144 C143 C142 118.9(3) . . ?
C143 C144 C145 120.0(3) . . ?
C146 C145 C144 117.4(3) . . ?
N141 C146 C145 123.3(3) . . ?
N141 C146 C112 112.5(2) . . ?
C145 C146 C112 124.2(3) . . ?
N201 C202 C206 117.9(3) . . ?
N201 C202 S203 113.4(2) . . ?
C206 C202 S203 128.6(2) . . ?
C205 C204 S203 110.8(2) . . ?
C204 C205 N201 113.3(3) . . ?
C204 C205 C222 131.9(3) . . ?
N201 C205 C222 114.8(3) . . ?
N207 C206 C211 123.7(3) . . ?
N207 C206 C202 112.4(2) . . ?
C211 C206 C202 123.9(3) . . ?
N207 C208 C209 122.1(3) . . ?
N207 C208 C142 114.6(2) . . ?
C209 C208 C142 123.2(3) . . ?
C210 C209 C208 118.8(3) . . ?
C209 C210 C211 120.1(3) . . ?
C210 C211 C206 117.6(3) . . ?
N211 C212 C242 120.0(3) . . ?
N211 C212 S213 112.1(2) . . ?
C242 C212 S213 127.9(2) . . ?
C215 C214 S213 110.4(2) . . ?
C214 C215 N211 113.7(3) . . ?
C214 C215 C232 131.2(3) . . ?
N211 C215 C232 115.1(3) . . ?
N221 C222 C223 122.1(3) . . ?
N221 C222 C205 114.1(3) . . ?
C223 C222 C205 123.8(3) . . ?
C224 C223 C222 119.0(3) . . ?
C223 C224 C225 119.8(3) . . ?
C224 C225 C226 118.3(3) . . ?
N221 C226 C225 122.6(3) . . ?
N231 C232 C233 121.9(3) . . ?
N231 C232 C215 114.1(3) . . ?
C233 C232 C215 124.0(3) . . ?
C234 C233 C232 118.7(4) . . ?
C235 C234 C233 119.8(4) . . ?
C234 C235 C236 118.8(4) . . ?
N231 C236 C235 122.4(3) . . ?
N241 C242 C243 123.8(3) . . ?
N241 C242 C212 112.9(3) . . ?
C243 C242 C212 123.3(3) . . ?
C244 C243 C242 117.6(3) . . ?
C245 C244 C243 119.7(3) . . ?
C244 C245 C246 119.0(3) . . ?
N241 C246 C245 122.2(3) . . ?
N241 C246 C256 116.7(2) . . ?
C245 C246 C256 121.1(3) . . ?
N251 C252 C253 123.7(3) . . ?
N251 C252 C102 113.9(3) . . ?
C253 C252 C102 122.2(3) . . ?
C254 C253 C252 118.0(3) . . ?
C255 C254 C253 119.3(3) . . ?
C254 C255 C256 119.6(3) . . ?
N251 C256 C255 121.9(3) . . ?
N251 C256 C246 116.2(3) . . ?
C255 C256 C246 121.9(3) . . ?
O703 N701 C704 116.5(5) . . ?
O703 N701 O702 127.8(5) . . ?
C704 N701 O702 102.9(5) . . ?
O703 N701 O705 95.3(7) . . ?
C704 N701 O705 98.8(5) . . ?
O702 N701 O705 111.7(7) . . ?

loop_
_geom_bond_atom_site_label_1
_geom_bond_atom_site_label_2
_geom_bond_distance
_geom_bond_site_symmetry_2
_geom_bond_publ_flag
Zn1 N111 1.984(2) . ?
Zn1 N101 2.002(2) . ?
Zn1 N131 2.161(3) . ?
Zn1 N121 2.208(2) . ?
Zn1 N141 2.496(2) . ?
Zn2 N201 1.981(2) . ?
Zn2 N211 1.998(2) . ?
Zn2 N231 2.153(3) . ?
Zn2 N221 2.175(2) . ?
Cl1 O11 1.428(3) . ?
Cl1 O13 1.431(2) . ?
Cl1 O3 1.435(3) . ?
Cl1 O12 1.436(2) . ?
Cl2 O23A 1.325(8) . ?
Cl2 O23B 1.386(9) . ?
Cl2 O22 1.397(3) . ?
Cl2 O21 1.410(3) . ?
Cl2 O24 1.500(4) . ?
Cl3 O32B 1.284(6) . ?
Cl3 O34B 1.293(9) . ?
Cl3 O31B 1.307(14) . ?
Cl3 O31A 1.378(12) . ?
Cl3 O32A 1.379(9) . ?
Cl3 O34A 1.440(11) . ?
Cl3 O33 1.517(5) . ?
Cl4 O44 1.404(3) . ?
Cl4 O42 1.425(2) . ?
Cl4 O43 1.426(2) . ?
Cl4 O41 1.455(3) . ?
S103 C104 1.708(4) . ?
S103 C102 1.710(3) . ?
S113 C114 1.709(3) . ?
S113 C112 1.710(3) . ?
S203 C202 1.711(3) . ?
S203 C204 1.714(3) . ?
S213 C212 1.714(3) . ?
S213 C214 1.716(4) . ?
N101 C102 1.323(4) . ?
N101 C105 1.366(4) . ?
N251 C256 1.343(4) . ?
N251 C252 1.347(4) . ?
N141 C142 1.338(4) . ?
N141 C146 1.353(4) . ?
N111 C112 1.309(4) . ?
N111 C115 1.370(4) . ?
N121 C126 1.341(4) . ?
N121 C122 1.352(4) . ?
N131 C136 1.328(4) . ?
N131 C132 1.357(4) . ?
N241 C246 1.334(4) . ?
N241 C242 1.348(4) . ?
N201 C202 1.300(4) . ?
N201 C205 1.375(4) . ?
N207 C206 1.342(4) . ?
N207 C208 1.344(4) . ?
N211 C212 1.315(4) . ?
N211 C215 1.373(4) . ?
N221 C226 1.342(4) . ?
N221 C222 1.350(4) . ?
N231 C236 1.331(4) . ?
N231 C232 1.364(4) . ?
N400 O401 1.212(4) . ?
N400 O402 1.226(4) . ?
N400 C403 1.492(5) . ?
O23A O23B 1.078(19) . ?
O31B O32A 1.770(19) . ?
O32A O32B 1.233(17) . ?
O34A O34B 0.701(19) . ?
C102 C252 1.453(4) . ?
C104 C105 1.352(4) . ?
C105 C132 1.476(4) . ?
C112 C146 1.463(4) . ?
C114 C115 1.368(4) . ?
C115 C122 1.466(4) . ?
C122 C123 1.390(4) . ?
C123 C124 1.376(5) . ?
C124 C125 1.375(5) . ?
C125 C126 1.379(5) . ?
C132 C133 1.379(4) . ?
C133 C134 1.384(5) . ?
C134 C135 1.385(5) . ?
C135 C136 1.390(5) . ?
C142 C143 1.387(4) . ?
C142 C208 1.479(4) . ?
C143 C144 1.370(4) . ?
C144 C145 1.391(5) . ?
C145 C146 1.385(4) . ?
C202 C206 1.484(4) . ?
C204 C205 1.352(4) . ?
C205 C222 1.471(4) . ?
C206 C211 1.385(4) . ?
C208 C209 1.399(4) . ?
C209 C210 1.365(4) . ?
C210 C211 1.383(4) . ?
C212 C242 1.459(4) . ?
C214 C215 1.347(4) . ?
C215 C232 1.477(4) . ?
C222 C223 1.383(4) . ?
C223 C224 1.373(5) . ?
C224 C225 1.378(5) . ?
C225 C226 1.389(5) . ?
C232 C233 1.378(4) . ?
C233 C234 1.377(5) . ?
C234 C235 1.371(6) . ?
C235 C236 1.385(5) . ?
C242 C243 1.387(4) . ?
C243 C244 1.383(4) . ?
C244 C245 1.375(4) . ?
C245 C246 1.400(4) . ?
C246 C256 1.480(4) . ?
C252 C253 1.384(4) . ?
C253 C254 1.378(5) . ?
C254 C255 1.373(5) . ?
C255 C256 1.391(4) . ?
O703 N701 1.173(5) . ?
N701 C704 1.397(7) . ?
N701 O702 1.420(7) . ?
N701 O705 1.510(11) . ?
